data_2222692
loop_
_publ_author_name
'Guo, Xia'
'Cheng, Youwei'
'Li, Xi'

_publ_section_title
;
 Benzene-1,4-dicarboxylic acid--<i>N</i>,<i>N</i>-dimethylacetamide
 (1/2)
;
_journal_coeditor_code GK2216
_journal_issue 8
_journal_name_full 'Acta Crystallographica Section E'
_journal_page_first o1794
_journal_paper_doi 10.1107/S1600536809025793
_journal_volume 65
_journal_year 2009
_chemical_formula_iupac 'C8 H6 O4, 2C4 H9 N O'
_chemical_formula_moiety 'C8 H6 O4, 2(C4 H9 N O)'
_chemical_formula_sum 'C16 H24 N2 O6'
_chemical_formula_weight 340.37
_chemical_name_systematic
;
Benzene-1,4-dicarboxylic acid--<i>N</i>,<i>N</i>-dimethylacetamide (1/2)
;
_space_group_IT_number 14
_symmetry_cell_setting monoclinic
_symmetry_space_group_name_Hall '-P 2yn'
_symmetry_space_group_name_H-M 'P 1 21/n 1'
_atom_sites_solution_hydrogens geom
_atom_sites_solution_primary direct
_atom_sites_solution_secondary difmap
_audit_creation_method SHELXL-97
_cell_angle_alpha 90.00
_cell_angle_beta 110.67(3)
_cell_angle_gamma 90.00
_cell_formula_units_Z 2
_cell_length_a 10.191(2)
_cell_length_b 8.5228(17)
_cell_length_c 10.719(2)
_cell_measurement_reflns_used 6873
_cell_measurement_temperature 113(2)
_cell_measurement_theta_max 27.5
_cell_measurement_theta_min 3.1
_cell_volume 871.1(3)
_computing_cell_refinement 'RAPID-AUTO (Rigaku, 1998)'
_computing_data_collection 'RAPID-AUTO (Rigaku, 1998)'
_computing_data_reduction 'RAPID-AUTO (Rigaku, 1998)'
_computing_molecular_graphics 'SHELXL97 (Sheldrick, 2008)'
_computing_publication_material 'SHELXL97 (Sheldrick, 2008)'
_computing_structure_refinement 'SHELXL97 (Sheldrick, 2008)'
_computing_structure_solution 'SHELXS97 (Sheldrick, 2008)'
_diffrn_ambient_temperature 113(2)
_diffrn_detector_area_resol_mean 0
_diffrn_measured_fraction_theta_full 0.994
_diffrn_measured_fraction_theta_max 0.994
_diffrn_measurement_device_type 'Rigaku R-AXIS RAPID'
_diffrn_measurement_method \w
_diffrn_radiation_monochromator graphite
_diffrn_radiation_source 'fine-focus sealed tube'
_diffrn_radiation_type MoK\a
_diffrn_radiation_wavelength 0.71073
_diffrn_reflns_av_R_equivalents 0.0135
_diffrn_reflns_av_sigmaI/netI 0.0107
_diffrn_reflns_limit_h_max 11
_diffrn_reflns_limit_h_min -11
_diffrn_reflns_limit_k_max 10
_diffrn_reflns_limit_k_min -9
_diffrn_reflns_limit_l_max 12
_diffrn_reflns_limit_l_min -12
_diffrn_reflns_number 6605
_diffrn_reflns_theta_full 24.99
_diffrn_reflns_theta_max 24.99
_diffrn_reflns_theta_min 3.14
_diffrn_standards_decay_% 0
_diffrn_standards_interval_count 0
_diffrn_standards_interval_time 0
_diffrn_standards_number 0
_exptl_absorpt_coefficient_mu 0.099
_exptl_absorpt_correction_T_max 0.961
_exptl_absorpt_correction_T_min 0.940
_exptl_absorpt_correction_type multi-scan
_exptl_absorpt_process_details '(ABSCOR; Higashi, 1995)'
_exptl_crystal_colour colorless
_exptl_crystal_density_diffrn 1.298
_exptl_crystal_density_method 'not measured'
_exptl_crystal_description block
_exptl_crystal_F_000 364
_exptl_crystal_size_max 0.60
_exptl_crystal_size_mid 0.51
_exptl_crystal_size_min 0.38
_refine_diff_density_max 0.582
_refine_diff_density_min -0.258
_refine_ls_extinction_method none
_refine_ls_goodness_of_fit_ref 1.078
_refine_ls_hydrogen_treatment mixed
_refine_ls_matrix_type full
_refine_ls_number_parameters 116
_refine_ls_number_reflns 1522
_refine_ls_number_restraints 0
_refine_ls_restrained_S_all 1.078
_refine_ls_R_factor_all 0.0457
_refine_ls_R_factor_gt 0.0429
_refine_ls_shift/su_max 0.000
_refine_ls_shift/su_mean 0.000
_refine_ls_structure_factor_coef Fsqd
_refine_ls_weighting_details 'calc w=1/[\s^2^(Fo^2^)+(0.0571P)^2^+0.6867P] where P=(Fo^2^+2Fc^2^)/3'
_refine_ls_weighting_scheme calc
_refine_ls_wR_factor_gt 0.1159
_refine_ls_wR_factor_ref 0.1182
_reflns_number_gt 1395
_reflns_number_total 1522
_reflns_threshold_expression I>2\s(I)
_cod_data_source_file gk2216.cif
_cod_data_source_block I
_cod_original_cell_volume 871.0(3)
_cod_original_sg_symbol_H-M 'P 21/n'
_cod_database_code 2222692
_cod_database_fobs_code 2222692

loop_
_symmetry_equiv_pos_as_xyz
'x, y, z'
'-x+1/2, y+1/2, -z+1/2'
'-x, -y, -z'
'x-1/2, -y-1/2, z-1/2'

loop_
_atom_site_type_symbol
_atom_site_label
_atom_site_fract_x
_atom_site_fract_y
_atom_site_fract_z
_atom_site_U_iso_or_equiv
_atom_site_adp_type
_atom_site_calc_flag
_atom_site_refinement_flags
_atom_site_occupancy
_atom_site_disorder_assembly
_atom_site_disorder_group
N N1 0.74204(15) 0.07465(18) 0.88639(15) 0.0233(4) Uani d . 1 . .
O O1 0.95506(11) 0.13078(14) 0.88125(11) 0.0207(3) Uani d . 1 . .
O O2 0.30574(13) -0.23616(15) 0.52621(12) 0.0248(3) Uani d . 1 . .
O O3 0.35578(12) -0.10972(15) 0.72025(11) 0.0237(3) Uani d . 1 . .
C C1 0.89721(19) 0.2372(2) 1.06449(18) 0.0266(4) Uani d . 1 . .
H H1A 0.9097 0.1670 1.1378 0.040 Uiso calc R 1 . .
H H1B 0.8203 0.3067 1.0557 0.040 Uiso calc R 1 . .
H H1C 0.9813 0.2973 1.0806 0.040 Uiso calc R 1 . .
C C2 0.86637(18) 0.1442(2) 0.93832(17) 0.0224(4) Uani d . 1 . .
C C3 0.71443(18) -0.0191(2) 0.76458(17) 0.0241(4) Uani d . 1 . .
H H3A 0.7248 0.0458 0.6954 0.036 Uiso calc R 1 . .
H H3B 0.6206 -0.0598 0.7363 0.036 Uiso calc R 1 . .
H H3C 0.7799 -0.1046 0.7824 0.036 Uiso calc R 1 . .
C C4 0.63337(19) 0.0830(3) 0.9455(2) 0.0304(5) Uani d . 1 . .
H H4A 0.6764 0.0888 1.0408 0.046 Uiso calc R 1 . .
H H4B 0.5755 -0.0090 0.9216 0.046 Uiso calc R 1 . .
H H4C 0.5768 0.1746 0.9131 0.046 Uiso calc R 1 . .
C C5 -0.08828(17) -0.03522(19) 0.37140(16) 0.0171(4) Uani d . 1 . .
H H5 -0.1477 -0.0586 0.2852 0.020 Uiso calc R 1 . .
C C6 0.04270(17) -0.10394(19) 0.42154(16) 0.0175(4) Uani d . 1 . .
H H6A 0.0712 -0.1734 0.3692 0.021 Uiso calc R 1 . .
C C7 0.13228(16) -0.06918(18) 0.55081(15) 0.0152(4) Uani d . 1 . .
C C8 0.27579(16) -0.13973(18) 0.60876(15) 0.0163(4) Uani d . 1 . .
H H2 0.394(3) -0.276(3) 0.563(2) 0.052(7) Uiso d . 1 . .

loop_
_atom_site_aniso_label
_atom_site_aniso_U_11
_atom_site_aniso_U_22
_atom_site_aniso_U_33
_atom_site_aniso_U_12
_atom_site_aniso_U_13
_atom_site_aniso_U_23
N1 0.0191(8) 0.0254(8) 0.0268(8) -0.0007(6) 0.0097(6) 0.0006(6)
O1 0.0166(6) 0.0255(7) 0.0209(6) -0.0043(5) 0.0080(5) 0.0014(5)
O2 0.0174(7) 0.0324(7) 0.0224(7) 0.0083(5) 0.0044(5) -0.0055(5)
O3 0.0182(6) 0.0282(7) 0.0200(6) 0.0047(5) 0.0012(5) -0.0035(5)
C1 0.0258(9) 0.0256(10) 0.0299(10) -0.0037(7) 0.0117(8) -0.0079(7)
C2 0.0227(9) 0.0179(9) 0.0248(9) 0.0013(7) 0.0060(7) 0.0051(7)
C3 0.0227(9) 0.0265(10) 0.0205(9) -0.0061(7) 0.0047(7) -0.0023(7)
C4 0.0192(9) 0.0407(11) 0.0344(11) -0.0024(8) 0.0133(8) -0.0086(8)
C5 0.0168(8) 0.0189(8) 0.0145(8) -0.0012(6) 0.0043(6) -0.0011(6)
C6 0.0187(8) 0.0176(8) 0.0171(8) 0.0005(6) 0.0076(6) -0.0018(6)
C7 0.0140(8) 0.0156(8) 0.0170(8) -0.0014(6) 0.0066(6) 0.0022(6)
C8 0.0164(8) 0.0159(8) 0.0175(8) -0.0009(6) 0.0072(6) 0.0017(6)

loop_
_atom_type_symbol
_atom_type_description
_atom_type_scat_dispersion_real
_atom_type_scat_dispersion_imag
_atom_type_scat_source
C C 0.0033 0.0016 'International Tables Vol C Tables 4.2.6.8 and 6.1.1.4'
H H 0.0000 0.0000 'International Tables Vol C Tables 4.2.6.8 and 6.1.1.4'
N N 0.0061 0.0033 'International Tables Vol C Tables 4.2.6.8 and 6.1.1.4'
O O 0.0106 0.0060 'International Tables Vol C Tables 4.2.6.8 and 6.1.1.4'

loop_
_geom_angle_atom_site_label_1
_geom_angle_atom_site_label_2
_geom_angle_atom_site_label_3
_geom_angle_site_symmetry_1
_geom_angle_site_symmetry_3
_geom_angle
_geom_angle_publ_flag
C2 N1 C4 . . 123.61(16) ?
C2 N1 C3 . . 117.98(15) ?
C4 N1 C3 . . 118.39(14) ?
C8 O2 H2 . . 111.4(16) ?
C2 C1 H1A . . 109.5 ?
C2 C1 H1B . . 109.5 ?
H1A C1 H1B . . 109.5 ?
C2 C1 H1C . . 109.5 ?
H1A C1 H1C . . 109.5 ?
H1B C1 H1C . . 109.5 ?
O1 C2 N1 . . 119.73(16) ?
O1 C2 C1 . . 121.74(15) ?
N1 C2 C1 . . 118.53(16) ?
N1 C3 H3A . . 109.5 ?
N1 C3 H3B . . 109.5 ?
H3A C3 H3B . . 109.5 ?
N1 C3 H3C . . 109.5 ?
H3A C3 H3C . . 109.5 ?
H3B C3 H3C . . 109.5 ?
N1 C4 H4A . . 109.5 ?
N1 C4 H4B . . 109.5 ?
H4A C4 H4B . . 109.5 ?
N1 C4 H4C . . 109.5 ?
H4A C4 H4C . . 109.5 ?
H4B C4 H4C . . 109.5 ?
C6 C5 C7 . 3_556 120.51(15) ?
C6 C5 H5 . . 119.7 ?
C7 C5 H5 3_556 . 119.7 ?
C5 C6 C7 . . 119.99(15) ?
C5 C6 H6A . . 120.0 ?
C7 C6 H6A . . 120.0 ?
C6 C7 C5 . 3_556 119.50(15) ?
C6 C7 C8 . . 121.80(15) ?
C5 C7 C8 3_556 . 118.70(14) ?
O3 C8 O2 . . 123.91(15) ?
O3 C8 C7 . . 122.83(15) ?
O2 C8 C7 . . 113.26(14) ?

loop_
_geom_bond_atom_site_label_1
_geom_bond_atom_site_label_2
_geom_bond_site_symmetry_2
_geom_bond_distance
_geom_bond_publ_flag
N1 C2 . 1.330(2) ?
N1 C4 . 1.459(2) ?
N1 C3 . 1.471(2) ?
O1 C2 . 1.263(2) ?
O2 C8 . 1.320(2) ?
O2 H2 . 0.91(3) ?
O3 C8 . 1.213(2) ?
C1 C2 . 1.502(2) ?
C1 H1A . 0.9600 ?
C1 H1B . 0.9600 ?
C1 H1C . 0.9600 ?
C3 H3A . 0.9600 ?
C3 H3B . 0.9600 ?
C3 H3C . 0.9600 ?
C4 H4A . 0.9600 ?
C4 H4B . 0.9600 ?
C4 H4C . 0.9600 ?
C5 C6 . 1.381(2) ?
C5 C7 3_556 1.397(2) ?
C5 H5 . 0.9300 ?
C6 C7 . 1.396(2) ?
C6 H6A . 0.9300 ?
C7 C5 3_556 1.397(2) ?
C7 C8 . 1.498(2) ?

loop_
_geom_hbond_atom_site_label_D
_geom_hbond_atom_site_label_H
_geom_hbond_atom_site_label_A
_geom_hbond_site_symmetry_D
_geom_hbond_site_symmetry_H
_geom_hbond_site_symmetry_A
_geom_hbond_distance_DH
_geom_hbond_distance_HA
_geom_hbond_distance_DA
_geom_hbond_angle_DHA
_geom_hbond_publ_flag
O2 H2 O1 . . 2_646 0.91(3) 1.65(3) 2.551(2) 173(2) y
